data_2106955
loop_
_publ_author_name
'Fritchie, C.J.jr.'
'McMullan, R.K.'

_publ_section_title
;
 Neutron Diffraction Study of the 1:1 Urea: Hydrogen Peroxide Complex at
 81 K
;
_journal_name_full 'Acta Crystallographica B (24,1968-38,1982)'
_journal_page_first 1086
_journal_page_last 1091
_journal_volume 37
_journal_year 1981
_chemical_formula_sum 'C H6 N2 O3'
_chemical_name_systematic '(H2 N)2 C O (H2 O2)'
_space_group_IT_number 60
_symmetry_space_group_name_Hall '-P 2a 2n'
_symmetry_space_group_name_H-M 'P n c a'
_cell_angle_alpha 90
_cell_angle_beta 90
_cell_angle_gamma 90
_cell_formula_units_Z 4
_cell_length_a 6.7317
_cell_length_b 4.8207
_cell_length_c 12.873
_cell_volume 417.748
_citation_journal_id_ASTM ACBCAR
_cod_data_source_file Fritchie_ACBCAR_1981_1333.cif
_cod_data_source_block C1H6N2O3
_cod_original_cell_volume 417.7483
_cod_original_sg_symbol_Hall '-P 2n 2ab (z,x,y)'
_cod_original_formula_sum 'C1 H6 N2 O3'
_cod_database_code 2106955

loop_
_symmetry_equiv_pos_as_xyz
x,y,z
x+1/2,-y+1/2,-z+1/2
-x,y+1/2,-z+1/2
-x+1/2,-y,z
-x,-y,-z
-x-1/2,y-1/2,z-1/2
x,-y-1/2,z-1/2
x-1/2,y,-z

loop_
_atom_site_label
_atom_site_type_symbol
_atom_site_fract_x
_atom_site_fract_y
_atom_site_fract_z
_atom_site_occupancy
_atom_site_U_iso_or_equiv
H1 H+1 0.14266 0.18471 0.25092 1 0.0
N1 N-3 0.13712 0.17867 0.17263 1 0.0
C1 C+4 0.25 0 0.11904 1 0.0
O1 O-2 0.25 0 0.02108 1 0.0
H2 H+1 0.05222 0.31529 0.13351 1 0.0
O2 O-1 0.15836 0.08042 0.40135 1 0.0
H3 H+1 0.18975 0.2348 0.45063 1 0.0
